data_7223623
loop_
_publ_author_name
'Mu, Bao'
'Huang, Ru-Dan'

_publ_section_title
;
 A series of coordination polymers with tuned terphenyl tetracarboxylates
 and bis-pyridyl ligands with different flexibilities manifesting
 fluorescence properties and photocatalytic activities
;
_journal_issue 6
_journal_name_full CrystEngComm
_journal_page_first 986
_journal_paper_doi 10.1039/C5CE02174J
_journal_volume 18
_journal_year 2016
_chemical_formula_moiety 'C38 H32 Co N4 O12'
_chemical_formula_sum 'C38 H32 Co N4 O12'
_chemical_formula_weight 795.61
_chemical_name_systematic
;
 ? 
;
_space_group_crystal_system triclinic
_space_group_IT_number 2
_space_group_name_Hall '-P 1'
_space_group_name_H-M_alt 'P -1'
_symmetry_Int_Tables_number 2
_symmetry_space_group_name_Hall '-P 1'
_symmetry_space_group_name_H-M 'P -1'
_audit_creation_date 2015-12-26
_audit_creation_method
;
Olex2 1.2
(compiled 2015.09.30 svn.r3233 for OlexSys, GUI svn.r5103)
;
_audit_update_record
;
2015-12-26 deposited with the CCDC.
2015-12-28 downloaded from the CCDC.
;
_cell_angle_alpha 111.300(2)
_cell_angle_beta 92.619(1)
_cell_angle_gamma 96.173(1)
_cell_formula_units_Z 1
_cell_length_a 6.6150(5)
_cell_length_b 10.2951(9)
_cell_length_c 14.1409(12)
_cell_measurement_reflns_used 1423
_cell_measurement_temperature 298(2)
_cell_measurement_theta_max 24.851
_cell_measurement_theta_min 3.106
_cell_volume 888.30(13)
_computing_cell_refinement 'Bruker SMART'
_computing_data_collection 'Bruker SMART'
_computing_data_reduction 'Bruker SHELXTL'
_computing_molecular_graphics 'Olex2 (Dolomanov et al., 2009)'
_computing_publication_material 'Olex2 (Dolomanov et al., 2009)'
_computing_structure_refinement 'olex2.refine (Bourhis et al., 2015)'
_computing_structure_solution 'SHELXS-97 (Sheldrick, 1990)'
_diffrn_ambient_temperature 298.15
_diffrn_measured_fraction_theta_full 0.9825
_diffrn_measured_fraction_theta_max 0.9825
_diffrn_measurement_device_type 'CCD area detector'
_diffrn_radiation_type 'Mo K\a'
_diffrn_radiation_wavelength 0.71073
_diffrn_reflns_av_R_equivalents 0.0442
_diffrn_reflns_av_unetI/netI 0.0862
_diffrn_reflns_limit_h_max 8
_diffrn_reflns_limit_h_min -8
_diffrn_reflns_limit_k_max 12
_diffrn_reflns_limit_k_min -13
_diffrn_reflns_limit_l_max 18
_diffrn_reflns_limit_l_min -15
_diffrn_reflns_number 5693
_diffrn_reflns_theta_full 25.0185
_diffrn_reflns_theta_max 25.02
_diffrn_reflns_theta_min 3.05
_exptl_absorpt_coefficient_mu 0.556
_exptl_absorpt_correction_T_max 0.9363
_exptl_absorpt_correction_T_min 0.9066
_exptl_absorpt_correction_type multi-scan
_exptl_absorpt_process_details sadabs
_exptl_crystal_colour red
_exptl_crystal_density_diffrn 1.4872
_exptl_crystal_density_method 'not measured'
_exptl_crystal_description block
_exptl_crystal_F_000 411.5832
_exptl_crystal_size_max 0.18
_exptl_crystal_size_mid 0.16
_exptl_crystal_size_min 0.12
_refine_diff_density_max 0.8108
_refine_diff_density_min -0.5868
_refine_diff_density_rms 0.1019
_refine_ls_d_res_high 0.8403
_refine_ls_d_res_low 6.6792
_refine_ls_goodness_of_fit_ref 0.9988
_refine_ls_matrix_type full
_refine_ls_number_constraints 32
_refine_ls_number_parameters 268
_refine_ls_number_reflns 3080
_refine_ls_number_restraints 0
_refine_ls_restrained_S_all 0.9988
_refine_ls_R_factor_all 0.0721
_refine_ls_R_factor_gt 0.0531
_refine_ls_shift/su_max 0.0010
_refine_ls_shift/su_mean 0.0001
_refine_ls_structure_factor_coef Fsqd
_refine_ls_weighting_details 'w=1/[\s^2^(Fo^2^)+(0.0729P)^2^] where P=(Fo^2^+2Fc^2^)/3'
_refine_ls_weighting_scheme calc
_refine_ls_wR_factor_gt 0.1251
_refine_ls_wR_factor_ref 0.1368
_reflns_Friedel_coverage 0.0
_reflns_limit_h_max 7
_reflns_limit_h_min -7
_reflns_limit_k_max 11
_reflns_limit_k_min -12
_reflns_limit_l_max 16
_reflns_limit_l_min 0
_reflns_number_gt 2317
_reflns_number_total 3080
_reflns_threshold_expression I>=2u(I)
_cod_data_source_file c5ce02174j2.cif
_cod_data_source_block Complex3
_cod_depositor_comments 'Adding full bibliography for 7223621--7223627.cif.'
_cod_database_code 7223623
_olex2_refinement_description
;
1. Fixed Uiso
 At 1.2 times of:
  All C(H) groups, All C(H,H) groups, All O(H,H) groups
 At 1.5 times of:
  All O(H) groups
2. Others
 Sof(O3')=Sof(O4')=Sof(H4')=1-FVAR(1)
 Sof(O3)=Sof(H3)=Sof(O4)=FVAR(1)
3.a Riding coordinates:
 O6(H6a,H6b)
3.b Secondary CH2 refined with riding coordinates:
 C18(H18a,H18b), C19(H19a,H19b)
3.c Aromatic/amide H refined with riding coordinates:
 C2(H2), C6(H6), C7(H7), C9(H9), C10(H10), C12(H12), C13(H13), C15(H15),
 C16(H16)
3.d Tetrahedral OH refined with riding coordinates:
 O3(H3), O4'(H4')
;
_olex2_submission_special_instructions 'No special instructions were received'

loop_
_space_group_symop_id
_space_group_symop_operation_xyz
1 x,y,z
2 -x,-y,-z

loop_
_atom_site_label
_atom_site_type_symbol
_atom_site_fract_x
_atom_site_fract_y
_atom_site_fract_z
_atom_site_U_iso_or_equiv
_atom_site_adp_type
_atom_site_occupancy
_atom_site_site_symmetry_order
_atom_site_refinement_flags_posn
_atom_site_refinement_flags_adp
_atom_site_refinement_flags_occupancy
_atom_site_disorder_group
Co1 Co 0.5 0.5 0.5 0.0255(2) Uani 1.000000 2 S T P .
O1 O 0.6560(3) 0.6814(2) 0.48909(17) 0.0300(6) Uani 1.000000 1 . . . .
O2 O 0.9552(4) 0.6983(2) 0.5733(2) 0.0443(7) Uani 1.000000 1 . . . .
O3 O 0.256(3) 0.521(3) 0.029(2) 0.043(5) Uani 0.45(6) 1 . . . 1
H3 H 0.378(3) 0.518(3) 0.036(2) 0.065(8) Uiso 0.45(6) 1 R . . 1
O3' O 0.248(4) 0.566(4) 0.0210(17) 0.061(5) Uani 0.55(6) 1 . . . 2
O4 O 0.023(4) 0.630(3) 0.1171(19) 0.055(5) Uani 0.45(6) 1 . . . 1
O4' O 0.020(3) 0.579(4) 0.1361(13) 0.061(5) Uani 0.55(6) 1 . . . 2
H4' H 0.021(3) 0.517(4) 0.1589(13) 0.092(8) Uiso 0.55(6) 1 R . . 2
O5 O 0.4496(5) 0.8662(3) 1.0278(2) 0.0629(9) Uani 1.000000 1 . . . .
O6 O 0.7661(3) 0.4527(2) 0.55968(18) 0.0354(6) Uani 1.000000 1 . . . .
H6a H 0.8611(3) 0.5196(2) 0.56849(18) 0.0425(7) Uiso 1.000000 1 R . . .
H6b H 0.8000(3) 0.3791(2) 0.51526(18) 0.0425(7) Uiso 1.000000 1 R . . .
N1 N 0.4449(4) 0.6247(3) 0.6539(2) 0.0317(7) Uani 1.000000 1 . . . .
N2 N 0.1346(6) 0.8989(4) 0.9812(2) 0.0573(10) Uani 1.000000 1 . . . .
C1 C 0.8322(5) 0.7413(3) 0.5249(2) 0.0251(7) Uani 1.000000 1 . . . .
C2 C 1.0737(5) 0.9601(3) 0.5744(2) 0.0263(7) Uani 1.000000 1 . . . .
H2 H 1.1239(5) 0.9324(3) 0.6255(2) 0.0316(9) Uiso 1.000000 1 R . . .
C3 C 0.9069(5) 0.8758(3) 0.5088(2) 0.0252(7) Uani 1.000000 1 . . . .
C4 C 0.8308(5) 0.9170(3) 0.4322(2) 0.0245(7) Uani 1.000000 1 . . . .
C5 C 0.6589(5) 0.8381(3) 0.3518(2) 0.0254(7) Uani 1.000000 1 . . . .
C6 C 0.4584(5) 0.8191(3) 0.3725(3) 0.0324(8) Uani 1.000000 1 . . . .
H6 H 0.4244(5) 0.8551(3) 0.4394(3) 0.0389(10) Uiso 1.000000 1 R . . .
C7 C 0.3078(5) 0.7471(4) 0.2943(3) 0.0346(8) Uani 1.000000 1 . . . .
H7 H 0.1728(5) 0.7351(4) 0.3087(3) 0.0416(10) Uiso 1.000000 1 R . . .
C8 C 0.3581(5) 0.6924(3) 0.1941(3) 0.0299(8) Uani 1.000000 1 . . . .
C9 C 0.5564(5) 0.7132(4) 0.1731(3) 0.0356(9) Uani 1.000000 1 . . . .
H9 H 0.5904(5) 0.6773(4) 0.1062(3) 0.0427(10) Uiso 1.000000 1 R . . .
C10 C 0.7051(5) 0.7872(4) 0.2511(3) 0.0342(8) Uani 1.000000 1 . . . .
H10 H 0.8387(5) 0.8034(4) 0.2361(3) 0.0410(10) Uiso 1.000000 1 R . . .
C11 C 0.2003(6) 0.6079(4) 0.1097(3) 0.0389(9) Uani 1.000000 1 . . . .
C12 C 0.4232(7) 0.5652(4) 0.7225(3) 0.0445(10) Uani 1.000000 1 . . . .
H12 H 0.4374(7) 0.4703(4) 0.7025(3) 0.0534(12) Uiso 1.000000 1 R . . .
C13 C 0.3810(7) 0.6350(4) 0.8215(3) 0.0513(11) Uani 1.000000 1 . . . .
H13 H 0.3726(7) 0.5889(4) 0.8672(3) 0.0615(13) Uiso 1.000000 1 R . . .
C14 C 0.3516(6) 0.7748(4) 0.8515(3) 0.0409(9) Uani 1.000000 1 . . . .
C15 C 0.3763(6) 0.8385(4) 0.7817(3) 0.0429(10) Uani 1.000000 1 . . . .
H15 H 0.3613(6) 0.9330(4) 0.7996(3) 0.0514(12) Uiso 1.000000 1 R . . .
C16 C 0.4231(6) 0.7617(4) 0.6856(3) 0.0369(9) Uani 1.000000 1 . . . .
H16 H 0.4408(6) 0.8070(4) 0.6398(3) 0.0443(11) Uiso 1.000000 1 R . . .
C17 C 0.3141(7) 0.8513(4) 0.9617(3) 0.0483(11) Uani 1.000000 1 . . . .
C18 C -0.0374(7) 0.8805(5) 0.9064(3) 0.0605(13) Uani 1.000000 1 . . . .
H18a H -0.0006(7) 0.8303(5) 0.8383(3) 0.0726(16) Uiso 1.000000 1 R . . .
H18b H -0.1540(7) 0.8252(5) 0.9189(3) 0.0726(16) Uiso 1.000000 1 R . . .
C19 C 0.0931(8) 0.9788(5) 1.0861(3) 0.0664(14) Uani 1.000000 1 . . . .
H19a H -0.0182(8) 0.9272(5) 1.1056(3) 0.0797(17) Uiso 1.000000 1 R . . .
H19b H 0.2131(8) 0.9916(5) 1.1322(3) 0.0797(17) Uiso 1.000000 1 R . . .

loop_
_atom_site_aniso_label
_atom_site_aniso_U_11
_atom_site_aniso_U_22
_atom_site_aniso_U_33
_atom_site_aniso_U_12
_atom_site_aniso_U_13
_atom_site_aniso_U_23
Co1 0.0256(4) 0.0214(4) 0.0267(4) -0.0022(3) 0.0021(3) 0.0072(3)
O1 0.0276(13) 0.0297(13) 0.0311(13) -0.0063(10) -0.0039(10) 0.0129(11)
O2 0.0352(15) 0.0341(14) 0.0653(19) -0.0064(11) -0.0152(13) 0.0259(14)
O3 0.031(5) 0.046(9) 0.030(8) -0.006(6) -0.003(4) -0.011(6)
O3' 0.060(7) 0.078(12) 0.028(4) -0.036(7) -0.011(4) 0.011(7)
O4 0.034(6) 0.073(10) 0.034(7) 0.004(6) -0.006(5) -0.008(6)
O4' 0.031(4) 0.090(11) 0.034(5) -0.029(6) -0.007(3) 0.001(5)
O5 0.087(2) 0.068(2) 0.0316(17) 0.0364(18) 0.0005(15) 0.0098(15)
O6 0.0291(13) 0.0287(13) 0.0474(16) -0.0032(10) 0.0003(11) 0.0153(12)
N1 0.0395(18) 0.0264(15) 0.0269(16) 0.0032(13) 0.0037(13) 0.0073(13)
N2 0.066(3) 0.070(2) 0.0239(18) 0.022(2) 0.0074(16) -0.0003(17)
C1 0.0239(18) 0.0223(16) 0.0250(18) -0.0018(14) 0.0008(14) 0.0055(14)
C2 0.0286(18) 0.0256(17) 0.0218(18) -0.0035(14) -0.0043(13) 0.0080(14)
C3 0.0257(18) 0.0231(17) 0.0228(17) -0.0026(14) 0.0001(13) 0.0056(14)
C4 0.0239(18) 0.0219(16) 0.0227(17) -0.0031(13) -0.0016(13) 0.0045(14)
C5 0.0263(18) 0.0221(16) 0.0229(18) -0.0041(13) -0.0062(13) 0.0054(14)
C6 0.031(2) 0.0309(19) 0.0270(19) -0.0019(15) -0.0032(14) 0.0038(16)
C7 0.0258(19) 0.037(2) 0.034(2) -0.0037(15) -0.0036(15) 0.0070(17)
C8 0.0293(19) 0.0292(18) 0.0253(19) -0.0029(14) -0.0073(14) 0.0063(15)
C9 0.040(2) 0.039(2) 0.0208(19) -0.0064(17) -0.0035(15) 0.0071(16)
C10 0.030(2) 0.039(2) 0.029(2) -0.0094(16) -0.0010(14) 0.0117(17)
C11 0.032(2) 0.045(2) 0.027(2) -0.0028(18) -0.0082(16) 0.0023(18)
C12 0.072(3) 0.030(2) 0.033(2) 0.0106(19) 0.0152(19) 0.0117(17)
C13 0.086(3) 0.041(2) 0.034(2) 0.017(2) 0.017(2) 0.0198(19)
C14 0.053(3) 0.041(2) 0.026(2) 0.0134(19) 0.0051(17) 0.0080(17)
C15 0.062(3) 0.033(2) 0.031(2) 0.0163(18) 0.0025(18) 0.0064(17)
C16 0.051(2) 0.0311(19) 0.030(2) 0.0102(17) 0.0020(16) 0.0130(16)
C17 0.072(3) 0.041(2) 0.031(2) 0.017(2) 0.008(2) 0.0084(18)
C18 0.058(3) 0.072(3) 0.033(2) 0.013(2) 0.0070(19) -0.004(2)
C19 0.077(4) 0.083(3) 0.030(2) 0.026(3) 0.014(2) 0.004(2)

loop_
_atom_type_symbol
_atom_type_scat_dispersion_real
_atom_type_scat_dispersion_imag
_atom_type_scat_Cromer_Mann_a1
_atom_type_scat_Cromer_Mann_a2
_atom_type_scat_Cromer_Mann_a3
_atom_type_scat_Cromer_Mann_a4
_atom_type_scat_Cromer_Mann_b1
_atom_type_scat_Cromer_Mann_b2
_atom_type_scat_Cromer_Mann_b3
_atom_type_scat_Cromer_Mann_b4
_atom_type_scat_Cromer_Mann_c
_atom_type_scat_source
_atom_type_scat_dispersion_source
H 0.00000 0.00000 0.49300 0.32291 0.14019 0.04081 10.51090 26.12570 3.14236 57.79970 0.0030380000826 'International Tables Volume C Table 6.1.1.4 (pp. 500-502)' 'Henke, Gullikson and Davis, At. Data and Nucl. Data Tables, 1993, 54, 2'
C 0.00347 0.00161 2.31000 1.02000 1.58860 0.86500 20.84390 10.20750 0.56870 51.65120 0.215599998832 'International Tables Volume C Table 6.1.1.4 (pp. 500-502)' 'Henke, Gullikson and Davis, At. Data and Nucl. Data Tables, 1993, 54, 2'
Co 0.35655 0.96576 12.28410 7.34090 4.00340 2.34880 4.27910 0.27840 13.53590 71.16920 1.01180005074 'International Tables Volume C Table 6.1.1.4 (pp. 500-502)' 'Henke, Gullikson and Davis, At. Data and Nucl. Data Tables, 1993, 54, 2'
O 0.01158 0.00611 3.04850 2.28680 1.54630 0.86700 13.27710 5.70110 0.32390 32.90890 0.250800013542 'International Tables Volume C Table 6.1.1.4 (pp. 500-502)' 'Henke, Gullikson and Davis, At. Data and Nucl. Data Tables, 1993, 54, 2'
N 0.00653 0.00323 12.21260 3.13220 2.01250 1.16630 0.00570 9.89330 28.99750 0.58260 -11.5290002823 'International Tables Volume C Table 6.1.1.4 (pp. 500-502)' 'Henke, Gullikson and Davis, At. Data and Nucl. Data Tables, 1993, 54, 2'

loop_
_geom_angle_atom_site_label_1
_geom_angle_atom_site_label_2
_geom_angle_atom_site_label_3
_geom_angle
_geom_angle_site_symmetry_1
_geom_angle_site_symmetry_3
O1 Co1 O1 180.0 . 2_666
O6 Co1 O1 88.03(9) 2_666 .
O6 Co1 O1 88.03(9) . 2_666
O6 Co1 O1 91.97(9) 2_666 2_666
O6 Co1 O1 91.97(9) . .
O6 Co1 O6 180.0 . 2_666
N1 Co1 O1 88.64(10) . .
N1 Co1 O1 91.36(10) 2_666 .
N1 Co1 O1 91.36(10) . 2_666
N1 Co1 O1 88.64(10) 2_666 2_666
N1 Co1 O6 91.75(10) . 2_666
N1 Co1 O6 88.25(10) . .
N1 Co1 O6 88.25(10) 2_666 2_666
N1 Co1 O6 91.75(10) 2_666 .
N1 Co1 N1 180.0 2_666 .
C1 O1 Co1 129.1(2) . 2_666
H6a O6 Co1 108.1 . 2_666
H6b O6 Co1 108.1 . 2_666
H6b O6 H6a 107.4 . .
C12 N1 Co1 120.1(2) . .
C16 N1 Co1 123.8(2) . .
C16 N1 C12 116.1(3) . .
C18 N2 C17 126.6(3) . .
C19 N2 C17 120.5(4) . .
C19 N2 C18 112.9(3) . .
O2 C1 O1 124.9(3) . .
C3 C1 O1 118.5(3) . .
C3 C1 O2 116.6(3) . .
C3 C2 H2 118.02(19) . .
C4 C2 H2 118.02(18) 2_776 .
C4 C2 C3 124.0(3) 2_776 .
C2 C3 C1 115.8(3) . .
C4 C3 C1 125.8(3) . .
C4 C3 C2 118.3(3) . .
C3 C4 C2 117.8(3) . 2_776
C5 C4 C2 115.8(3) . 2_776
C5 C4 C3 126.4(3) . .
C6 C5 C4 123.6(3) . .
C10 C5 C4 117.6(3) . .
C10 C5 C6 118.8(3) . .
H6 C6 C5 119.83(19) . .
C7 C6 C5 120.3(3) . .
C7 C6 H6 119.8(2) . .
H7 C7 C6 120.0(2) . .
C8 C7 C6 120.0(3) . .
C8 C7 H7 119.98(19) . .
C9 C8 C7 119.8(3) . .
C11 C8 C7 120.8(3) . .
C11 C8 C9 119.3(3) . .
H9 C9 C8 120.07(19) . .
C10 C9 C8 119.9(3) . .
C10 C9 H9 120.1(2) . .
C9 C10 C5 121.1(3) . .
H10 C10 C5 119.46(19) . .
H10 C10 C9 119.5(2) . .
O4 C11 O3 121.5(13) . .
O4' C11 O3' 124.3(11) . .
H12 C12 N1 117.9(2) . .
C13 C12 N1 124.3(3) . .
C13 C12 H12 117.9(2) . .
H13 C13 C12 120.7(2) . .
C14 C13 C12 118.6(4) . .
C14 C13 H13 120.7(2) . .
C15 C14 C13 117.7(3) . .
C17 C14 C13 117.8(3) . .
C17 C14 C15 124.2(3) . .
H15 C15 C14 120.2(2) . .
C16 C15 C14 119.5(3) . .
C16 C15 H15 120.2(2) . .
C15 C16 N1 123.6(3) . .
H16 C16 N1 118.2(2) . .
H16 C16 C15 118.2(2) . .
N2 C17 O5 123.6(4) . .
C14 C17 O5 118.3(4) . .
C14 C17 N2 118.2(4) . .
H18a C18 N2 109.6(2) . .
H18b C18 N2 109.6(3) . .
H18b C18 H18a 108.2 . .
C19 C18 N2 110.1(4) 2_577 .
C19 C18 H18a 109.6(2) 2_577 .
C19 C18 H18b 109.6(3) 2_577 .
C18 C19 N2 109.6(4) 2_577 .
H19a C19 N2 109.7(3) . .
H19a C19 C18 109.7(3) . 2_577
H19b C19 N2 109.7(2) . .
H19b C19 C18 109.7(3) . 2_577
H19b C19 H19a 108.2 . .

loop_
_geom_bond_atom_site_label_1
_geom_bond_atom_site_label_2
_geom_bond_distance
_geom_bond_site_symmetry_2
Co1 O1 2.095(2) 2_666
Co1 O1 2.095(2) .
Co1 O6 2.097(2) .
Co1 O6 2.097(2) 2_666
Co1 N1 2.159(3) .
Co1 N1 2.159(3) 2_666
O1 C1 1.249(4) .
O2 C1 1.254(4) .
O3 H3 0.8200 .
O3 C11 1.27(2) .
O3' C11 1.24(2) .
O4 C11 1.221(19) .
O4' H4' 0.8200 .
O4' C11 1.304(14) .
O5 C17 1.221(5) .
O6 H6a 0.8500 .
O6 H6b 0.8500 .
N1 C12 1.327(4) .
N1 C16 1.342(4) .
N2 C17 1.335(5) .
N2 C18 1.465(5) .
N2 C19 1.466(5) .
C1 C3 1.517(4) .
C2 H2 0.9300 .
C2 C3 1.395(4) .
C2 C4 1.388(4) 2_776
C3 C4 1.392(4) .
C4 C5 1.502(4) .
C5 C6 1.380(5) .
C5 C10 1.389(4) .
C6 H6 0.9300 .
C6 C7 1.381(4) .
C7 H7 0.9300 .
C7 C8 1.393(5) .
C8 C9 1.370(5) .
C8 C11 1.486(4) .
C9 H9 0.9300 .
C9 C10 1.376(5) .
C10 H10 0.9300 .
C12 H12 0.9300 .
C12 C13 1.379(5) .
C13 H13 0.9300 .
C13 C14 1.384(5) .
C14 C15 1.376(5) .
C14 C17 1.515(5) .
C15 H15 0.9300 .
C15 C16 1.371(5) .
C16 H16 0.9300 .
C18 H18a 0.9700 .
C18 H18b 0.9700 .
C18 C19 1.501(7) 2_577
C19 H19a 0.9700 .
C19 H19b 0.9700 .
